data_4518839
loop_
_publ_author_name
'Barman, Debasish'
'Gopikrishna, Peddaboodi'
'Iyer, Parameswar Krishnan'

_publ_section_title
;
 Stimuli-Responsive Trimorphs and Charge-Transfer Complexes of a Twisted
 Molecular Donor.
;
_journal_name_full 'Langmuir : the ACS journal of surfaces and colloids'
_journal_paper_doi 10.1021/acs.langmuir.1c01172
_journal_year 2021
_chemical_formula_sum 'C23 H11 Cl4 O2'
_chemical_formula_weight 461.12
_chemical_melting_point 523
_chemical_name_systematic DBFTCQ
_chemical_properties_physical Heat-sensitive
_space_group_crystal_system triclinic
_space_group_IT_number 2
_space_group_name_Hall '-P 1'
_space_group_name_H-M_alt 'P -1'
_atom_sites_solution_hydrogens geom
_audit_creation_method SHELXL-2018/3
_audit_update_record
;
2019-06-21 deposited with the CCDC.	2019-07-02 downloaded from the CCDC.
;
_cell_angle_alpha 94.027(9)
_cell_angle_beta 99.706(7)
_cell_angle_gamma 91.048(7)
_cell_formula_units_Z 2
_cell_length_a 7.3722(5)
_cell_length_b 9.0690(10)
_cell_length_c 14.8974(14)
_cell_measurement_reflns_used 1905
_cell_measurement_temperature 293(2)
_cell_measurement_theta_max 28.685
_cell_measurement_theta_min 2.273
_cell_volume 978.88(16)
_computing_structure_refinement 'SHELXL-2018/3 (Sheldrick, 2018)'
_computing_structure_solution 'SHELXT 2018/2 (Sheldrick, 2018)'
_diffrn_ambient_temperature 293(2)
_diffrn_measured_fraction_theta_full 1.000
_diffrn_measured_fraction_theta_max 0.870
_diffrn_measurement_device_type 'SuperNova, Single source at offset/far, Eos'
_diffrn_measurement_method '\w scans'
_diffrn_radiation_type MoK\a
_diffrn_radiation_wavelength 0.71073
_diffrn_reflns_av_R_equivalents 0.0369
_diffrn_reflns_av_unetI/netI 0.0743
_diffrn_reflns_Laue_measured_fraction_full 1.000
_diffrn_reflns_Laue_measured_fraction_max 0.870
_diffrn_reflns_limit_h_max 9
_diffrn_reflns_limit_h_min -9
_diffrn_reflns_limit_k_max 11
_diffrn_reflns_limit_k_min -12
_diffrn_reflns_limit_l_max 10
_diffrn_reflns_limit_l_min -19
_diffrn_reflns_number 7468
_diffrn_reflns_point_group_measured_fraction_full 1.000
_diffrn_reflns_point_group_measured_fraction_max 0.870
_diffrn_reflns_theta_full 25.242
_diffrn_reflns_theta_max 28.732
_diffrn_reflns_theta_min 2.252
_exptl_absorpt_coefficient_mu 0.623
_exptl_crystal_colour black
_exptl_crystal_density_diffrn 1.564
_exptl_crystal_description sheet
_exptl_crystal_F_000 466
_exptl_crystal_preparation Mechanochromism
_exptl_crystal_recrystallization_method 'Vapour deposition'
_refine_diff_density_max 0.406
_refine_diff_density_min -0.299
_refine_diff_density_rms 0.068
_refine_ls_extinction_method none
_refine_ls_goodness_of_fit_ref 1.052
_refine_ls_hydrogen_treatment constr
_refine_ls_matrix_type full
_refine_ls_number_parameters 262
_refine_ls_number_reflns 4404
_refine_ls_number_restraints 0
_refine_ls_restrained_S_all 1.052
_refine_ls_R_factor_all 0.1182
_refine_ls_R_factor_gt 0.0637
_refine_ls_shift/su_max 0.001
_refine_ls_shift/su_mean 0.000
_refine_ls_structure_factor_coef Fsqd
_refine_ls_weighting_details 'w=1/[\s^2^(Fo^2^)+(0.0626P)^2^+0.0221P] where P=(Fo^2^+2Fc^2^)/3'
_refine_ls_weighting_scheme calc
_refine_ls_wR_factor_gt 0.1385
_refine_ls_wR_factor_ref 0.1753
_reflns_Friedel_coverage 0.000
_reflns_number_gt 2520
_reflns_number_total 4404
_reflns_threshold_expression 'I > 2\s(I)'
_cod_data_source_file la1c01172_si_011.cif
_cod_data_source_block TAHTCQ
_cod_database_code 4518839
_shelx_shelxl_version_number 2018/3
_shelx_space_group_comment
;
The symmetry employed for this shelxl refinement is uniquely defined
by the following loop, which should always be used as a source of
symmetry information in preference to the above space-group names.
They are only intended as comments.
;

loop_
_space_group_symop_operation_xyz
'x, y, z'
'-x, -y, -z'

loop_
_atom_site_label
_atom_site_type_symbol
_atom_site_fract_x
_atom_site_fract_y
_atom_site_fract_z
_atom_site_U_iso_or_equiv
_atom_site_adp_type
_atom_site_occupancy
_atom_site_site_symmetry_order
_atom_site_calc_flag
_atom_site_refinement_flags_posn
_atom_site_refinement_flags_adp
_atom_site_refinement_flags_occupancy
_atom_site_disorder_assembly
_atom_site_disorder_group
Cl9 Cl 0.77938(14) 0.88169(12) 0.90621(8) 0.0670(4) Uani 1 1 d . . . . .
Cl8 Cl 0.61956(14) 0.92449(11) 0.69855(8) 0.0658(3) Uani 1 1 d . . . . .
Cl10 Cl 0.38211(14) 0.35169(12) 0.65243(8) 0.0690(4) Uani 1 1 d . . . . .
Cl7 Cl 0.53296(15) 0.31372(12) 0.86139(9) 0.0719(4) Uani 1 1 d . . . . .
O11 O 0.4588(4) 0.6492(3) 0.6037(2) 0.0701(9) Uani 1 1 d . . . . .
O12 O 0.7179(4) 0.5821(3) 0.9517(2) 0.0704(9) Uani 1 1 d . . . . .
C14 C -0.0360(4) 0.5255(4) 0.6843(2) 0.0349(8) Uani 1 1 d . . . . .
C16 C 0.1042(4) 0.7556(4) 0.7423(2) 0.0343(8) Uani 1 1 d . . . . .
C13 C 0.0426(4) 0.5140(4) 0.7763(2) 0.0361(8) Uani 1 1 d . . . . .
C21 C 0.1288(4) 0.6582(4) 0.8121(2) 0.0373(8) Uani 1 1 d . . . . .
C15 C -0.0012(4) 0.6768(4) 0.6582(2) 0.0352(8) Uani 1 1 d . . . . .
C27 C -0.0305(5) 0.8654(4) 0.5390(2) 0.0394(8) Uani 1 1 d . . . . .
C20 C 0.2204(4) 0.7021(4) 0.8994(2) 0.0417(8) Uani 1 1 d . . . . .
H20 H 0.238677 0.635484 0.944591 0.050 Uiso 1 1 calc R U . . .
C28 C 0.1467(5) 0.9275(4) 0.5448(2) 0.0407(8) Uani 1 1 d . . . . .
H28 H 0.246950 0.878667 0.574346 0.049 Uiso 1 1 calc R U . . .
C25 C 0.0286(5) 0.3823(4) 0.8172(3) 0.0436(9) Uani 1 1 d . . . . .
H25 H 0.077530 0.375499 0.878449 0.052 Uiso 1 1 calc R U . . .
C1 C 0.5588(4) 0.4741(4) 0.8118(3) 0.0440(9) Uani 1 1 d . . . . .
C22 C -0.1235(4) 0.4036(4) 0.6330(3) 0.0430(9) Uani 1 1 d . . . . .
H22 H -0.174695 0.409799 0.571975 0.052 Uiso 1 1 calc R U . . .
C3 C 0.6725(4) 0.7412(4) 0.8331(3) 0.0416(8) Uani 1 1 d . . . . .
C26 C -0.0652(4) 0.7241(4) 0.5759(2) 0.0420(9) Uani 1 1 d . . . . .
H26 H -0.143104 0.657367 0.536459 0.050 Uiso 1 1 calc R U . . .
C17 C 0.1651(4) 0.9023(4) 0.7633(2) 0.0416(8) Uani 1 1 d . . . . .
H17 H 0.146517 0.970060 0.718879 0.050 Uiso 1 1 calc R U . . .
C5 C 0.5147(5) 0.6352(4) 0.6830(3) 0.0439(9) Uani 1 1 d . . . . .
C29 C 0.1762(5) 1.0586(4) 0.5080(2) 0.0413(8) Uani 1 1 d . . . . .
H29 H 0.295467 1.097858 0.514491 0.050 Uiso 1 1 calc R U . . .
C4 C 0.6058(4) 0.7598(4) 0.7456(3) 0.0430(9) Uani 1 1 d . . . . .
C2 C 0.6558(5) 0.5975(4) 0.8735(3) 0.0447(9) Uani 1 1 d . . . . .
C18 C 0.2533(5) 0.9463(4) 0.8508(3) 0.0459(9) Uani 1 1 d . . . . .
H18 H 0.292833 1.044450 0.864852 0.055 Uiso 1 1 calc R U . . .
C6 C 0.4941(4) 0.4913(4) 0.7239(3) 0.0444(9) Uani 1 1 d . . . . .
C23 C -0.1339(5) 0.2718(4) 0.6741(3) 0.0489(10) Uani 1 1 d . . . . .
H23 H -0.191662 0.189195 0.639808 0.059 Uiso 1 1 calc R U . . .
C19 C 0.2838(5) 0.8471(4) 0.9176(3) 0.0477(9) Uani 1 1 d . . . . .
H19 H 0.347539 0.878277 0.975305 0.057 Uiso 1 1 calc R U . . .
C24 C -0.0602(5) 0.2608(4) 0.7648(3) 0.0488(9) Uani 1 1 d . . . . .
H24 H -0.069914 0.171503 0.790981 0.059 Uiso 1 1 calc R U . . .

loop_
_atom_site_aniso_label
_atom_site_aniso_U_11
_atom_site_aniso_U_22
_atom_site_aniso_U_33
_atom_site_aniso_U_23
_atom_site_aniso_U_13
_atom_site_aniso_U_12
Cl9 0.0578(6) 0.0610(7) 0.0770(8) -0.0236(6) 0.0091(5) -0.0080(5)
Cl8 0.0644(6) 0.0538(7) 0.0855(9) 0.0235(6) 0.0228(6) 0.0057(5)
Cl10 0.0560(6) 0.0660(7) 0.0750(8) -0.0230(6) -0.0049(5) -0.0043(5)
Cl7 0.0740(7) 0.0600(7) 0.0834(9) 0.0233(6) 0.0128(6) -0.0105(6)
O11 0.080(2) 0.081(2) 0.0475(19) 0.0119(16) 0.0016(15) 0.0217(17)
O12 0.083(2) 0.080(2) 0.0424(18) 0.0069(16) -0.0052(15) 0.0014(17)
C14 0.0345(16) 0.0346(18) 0.038(2) 0.0040(15) 0.0110(15) 0.0052(14)
C16 0.0332(16) 0.0341(18) 0.037(2) 0.0012(15) 0.0099(14) 0.0050(14)
C13 0.0352(17) 0.0378(19) 0.037(2) 0.0046(15) 0.0088(15) 0.0055(15)
C21 0.0349(17) 0.039(2) 0.039(2) 0.0028(16) 0.0092(15) 0.0067(15)
C15 0.0334(16) 0.0360(19) 0.036(2) 0.0035(15) 0.0059(14) 0.0037(15)
C27 0.051(2) 0.040(2) 0.0268(19) 0.0022(15) 0.0055(15) 0.0022(17)
C20 0.0464(19) 0.041(2) 0.036(2) 0.0052(16) 0.0037(16) 0.0041(16)
C28 0.0403(18) 0.043(2) 0.039(2) 0.0088(16) 0.0029(16) 0.0090(16)
C25 0.051(2) 0.038(2) 0.044(2) 0.0119(16) 0.0096(17) 0.0076(17)
C1 0.0387(18) 0.041(2) 0.055(3) 0.0053(18) 0.0134(17) 0.0021(16)
C22 0.047(2) 0.039(2) 0.043(2) 0.0000(16) 0.0098(17) 0.0037(17)
C3 0.0405(18) 0.042(2) 0.042(2) -0.0073(17) 0.0119(16) -0.0007(16)
C26 0.0442(19) 0.039(2) 0.043(2) 0.0042(16) 0.0072(16) 0.0019(16)
C17 0.0469(19) 0.037(2) 0.041(2) 0.0024(16) 0.0098(16) 0.0029(16)
C5 0.0375(18) 0.054(2) 0.041(2) 0.0047(18) 0.0073(16) 0.0149(17)
C29 0.0442(18) 0.044(2) 0.035(2) 0.0063(16) 0.0021(16) 0.0030(16)
C4 0.0394(18) 0.039(2) 0.054(2) 0.0040(17) 0.0150(17) 0.0073(16)
C2 0.0404(18) 0.051(2) 0.042(2) -0.0002(18) 0.0060(17) 0.0044(17)
C18 0.051(2) 0.035(2) 0.049(2) -0.0065(17) 0.0075(18) -0.0044(17)
C6 0.0362(18) 0.046(2) 0.048(2) -0.0068(18) 0.0027(16) 0.0032(16)
C23 0.059(2) 0.033(2) 0.057(3) -0.0020(17) 0.018(2) -0.0056(17)
C19 0.048(2) 0.052(2) 0.041(2) -0.0041(18) 0.0028(17) -0.0007(18)
C24 0.058(2) 0.035(2) 0.056(3) 0.0121(18) 0.0161(19) 0.0034(18)

loop_
_atom_type_symbol
_atom_type_description
_atom_type_scat_dispersion_real
_atom_type_scat_dispersion_imag
_atom_type_scat_source
C C 0.0033 0.0016 'International Tables Vol C Tables 4.2.6.8 and 6.1.1.4'
H H 0.0000 0.0000 'International Tables Vol C Tables 4.2.6.8 and 6.1.1.4'
Cl Cl 0.1484 0.1585 'International Tables Vol C Tables 4.2.6.8 and 6.1.1.4'
O O 0.0106 0.0060 'International Tables Vol C Tables 4.2.6.8 and 6.1.1.4'

loop_
_geom_angle_atom_site_label_1
_geom_angle_atom_site_label_2
_geom_angle_atom_site_label_3
_geom_angle
_geom_angle_site_symmetry_1
_geom_angle_site_symmetry_3
_geom_angle_publ_flag
C22 C14 C13 119.9(3) . . ?
C22 C14 C15 130.5(3) . . ?
C13 C14 C15 109.5(3) . . ?
C17 C16 C21 118.4(3) . . ?
C17 C16 C15 132.5(3) . . ?
C21 C16 C15 108.9(3) . . ?
C25 C13 C14 120.6(3) . . ?
C25 C13 C21 131.6(3) . . ?
C14 C13 C21 107.8(3) . . ?
C20 C21 C16 121.8(3) . . ?
C20 C21 C13 129.3(3) . . ?
C16 C21 C13 108.9(3) . . ?
C26 C15 C14 123.8(3) . . ?
C26 C15 C16 131.2(3) . . ?
C14 C15 C16 104.9(3) . . ?
C28 C27 C29 117.0(3) . 2_576 ?
C28 C27 C26 122.6(3) . . ?
C29 C27 C26 120.3(3) 2_576 . ?
C19 C20 C21 118.4(3) . . ?
C29 C28 C27 121.6(3) . . ?
C13 C25 C24 118.7(3) . . ?
C6 C1 C2 121.4(4) . . ?
C6 C1 Cl7 123.1(3) . . ?
C2 C1 Cl7 115.5(3) . . ?
C14 C22 C23 119.0(3) . . ?
C4 C3 C2 122.2(3) . . ?
C4 C3 Cl9 122.3(3) . . ?
C2 C3 Cl9 115.5(3) . . ?
C15 C26 C27 129.5(3) . . ?
C18 C17 C16 119.5(3) . . ?
O11 C5 C4 121.9(4) . . ?
O11 C5 C6 121.4(4) . . ?
C4 C5 C6 116.7(3) . . ?
C28 C29 C27 121.4(3) . 2_576 ?
C3 C4 C5 121.2(3) . . ?
C3 C4 Cl8 122.9(3) . . ?
C5 C4 Cl8 115.8(3) . . ?
O12 C2 C3 121.5(4) . . ?
O12 C2 C1 121.8(4) . . ?
C3 C2 C1 116.7(3) . . ?
C19 C18 C17 121.2(4) . . ?
C1 C6 C5 121.7(3) . . ?
C1 C6 Cl10 122.1(3) . . ?
C5 C6 Cl10 116.1(3) . . ?
C24 C23 C22 121.4(3) . . ?
C20 C19 C18 120.6(3) . . ?
C23 C24 C25 120.4(3) . . ?

loop_
_geom_bond_atom_site_label_1
_geom_bond_atom_site_label_2
_geom_bond_distance
_geom_bond_site_symmetry_2
_geom_bond_publ_flag
Cl9 C3 1.705(3) . ?
Cl8 C4 1.703(4) . ?
Cl10 C6 1.701(4) . ?
Cl7 C1 1.698(4) . ?
O11 C5 1.201(4) . ?
O12 C2 1.196(4) . ?
C14 C22 1.382(5) . ?
C14 C13 1.407(4) . ?
C14 C15 1.481(5) . ?
C16 C17 1.394(4) . ?
C16 C21 1.403(5) . ?
C16 C15 1.486(4) . ?
C13 C25 1.389(5) . ?
C13 C21 1.468(5) . ?
C21 C20 1.388(5) . ?
C15 C26 1.340(4) . ?
C27 C28 1.399(5) . ?
C27 C29 1.400(4) 2_576 ?
C27 C26 1.465(5) . ?
C20 C19 1.380(5) . ?
C28 C29 1.373(5) . ?
C25 C24 1.390(5) . ?
C1 C6 1.338(5) . ?
C1 C2 1.488(5) . ?
C22 C23 1.387(5) . ?
C3 C4 1.337(5) . ?
C3 C2 1.485(5) . ?
C17 C18 1.382(5) . ?
C5 C4 1.487(5) . ?
C5 C6 1.494(5) . ?
C18 C19 1.382(5) . ?
C23 C24 1.380(5) . ?
